data_2225068
loop_
_publ_author_name
'Saraswathi, B. S.'
'Gowda, B. Thimme'
'Foro, Sabine'
'Fuess, Hartmut'

_publ_section_title
;
 <i>N</i>-(2,6-Dimethylphenyl)succinimide
;
_journal_coeditor_code NG2713
_journal_issue 2
_journal_name_full 'Acta Crystallographica Section E'
_journal_page_first o325
_journal_paper_doi 10.1107/S160053680905555X
_journal_volume 66
_journal_year 2010
_chemical_formula_iupac 'C12 H13 N O2'
_chemical_formula_moiety 'C12 H13 N O2'
_chemical_formula_sum 'C12 H13 N O2'
_chemical_formula_weight 203.23
_chemical_name_systematic
;
<i>N</i>-(2,6-Dimethylphenyl)succinimide
;
_space_group_IT_number 88
_symmetry_cell_setting tetragonal
_symmetry_space_group_name_Hall '-I 4ad'
_symmetry_space_group_name_H-M 'I 41/a :2'
_atom_sites_solution_hydrogens geom
_atom_sites_solution_primary direct
_atom_sites_solution_secondary difmap
_audit_creation_method SHELXL-97
_cell_angle_alpha 90.00
_cell_angle_beta 90.00
_cell_angle_gamma 90.00
_cell_formula_units_Z 8
_cell_length_a 9.4048(3)
_cell_length_b 9.4048(3)
_cell_length_c 23.6850(10)
_cell_measurement_reflns_used 5744
_cell_measurement_temperature 299(2)
_cell_measurement_theta_max 27.92
_cell_measurement_theta_min 2.76
_cell_volume 2094.94(13)
_computing_cell_refinement
;
CrysAlis CCD (Oxford Diffraction, 2009)
;
_computing_data_collection
;
CrysAlis CCD (Oxford Diffraction, 2009)
;
_computing_data_reduction
;
CrysAlis CCD (Oxford Diffraction, 2009)
;
_computing_molecular_graphics 'PLATON (Spek, 2009)'
_computing_publication_material 'SHELXL97 (Sheldrick, 2008)'
_computing_structure_refinement 'SHELXL97 (Sheldrick, 2008)'
_computing_structure_solution 'SHELXS97 (Sheldrick, 2008)'
_diffrn_ambient_temperature 299(2)
_diffrn_measured_fraction_theta_full 0.989
_diffrn_measured_fraction_theta_max 0.989
_diffrn_measurement_device_type
;
Oxford Diffraction Xcalibur diffractometer
;
_diffrn_measurement_method
;
Rotation method data acquisition using \w and \f scans.
;
_diffrn_radiation_monochromator graphite
_diffrn_radiation_source 'fine-focus sealed tube'
_diffrn_radiation_type MoK\a
_diffrn_radiation_wavelength 0.71073
_diffrn_reflns_av_R_equivalents 0.0243
_diffrn_reflns_av_sigmaI/netI 0.0128
_diffrn_reflns_limit_h_max 11
_diffrn_reflns_limit_h_min -11
_diffrn_reflns_limit_k_max 11
_diffrn_reflns_limit_k_min -11
_diffrn_reflns_limit_l_max 26
_diffrn_reflns_limit_l_min -28
_diffrn_reflns_number 7329
_diffrn_reflns_theta_full 26.36
_diffrn_reflns_theta_max 26.36
_diffrn_reflns_theta_min 3.37
_diffrn_standards_decay_% 0
_diffrn_standards_number 0
_exptl_absorpt_coefficient_mu 0.088
_exptl_absorpt_correction_T_max 0.9656
_exptl_absorpt_correction_T_min 0.9623
_exptl_absorpt_correction_type multi-scan
_exptl_absorpt_process_details
;
(CrysAlis RED; Oxford Diffraction, 2009)'
;
_exptl_crystal_colour colourless
_exptl_crystal_density_diffrn 1.289
_exptl_crystal_density_method 'not measured'
_exptl_crystal_description prism
_exptl_crystal_F_000 864
_exptl_crystal_size_max 0.44
_exptl_crystal_size_mid 0.44
_exptl_crystal_size_min 0.40
_refine_diff_density_max 0.209
_refine_diff_density_min -0.449
_refine_ls_extinction_method none
_refine_ls_goodness_of_fit_ref 1.106
_refine_ls_hydrogen_treatment constr
_refine_ls_matrix_type full
_refine_ls_number_parameters 70
_refine_ls_number_reflns 1062
_refine_ls_number_restraints 0
_refine_ls_restrained_S_all 1.106
_refine_ls_R_factor_all 0.0613
_refine_ls_R_factor_gt 0.0576
_refine_ls_shift/su_max 0.000
_refine_ls_shift/su_mean 0.000
_refine_ls_structure_factor_coef Fsqd
_refine_ls_weighting_details 'calc w=1/[\s^2^(Fo^2^)+(0.0961P)^2^+0.6791P] where P=(Fo^2^+2Fc^2^)/3'
_refine_ls_weighting_scheme calc
_refine_ls_wR_factor_gt 0.1433
_refine_ls_wR_factor_ref 0.1501
_reflns_number_gt 942
_reflns_number_total 1062
_reflns_threshold_expression I>2sigma(I)
_cod_data_source_file ng2713.cif
_cod_data_source_block I
_cod_original_sg_symbol_H-M 'I 41/a'
_cod_database_code 2225068
_cod_database_fobs_code 2225068

loop_
_symmetry_equiv_pos_as_xyz
'x, y, z'
'-x+1/2, -y, z+1/2'
'-y+3/4, x+1/4, z+1/4'
'y+3/4, -x+3/4, z+3/4'
'x+1/2, y+1/2, z+1/2'
'-x+1, -y+1/2, z+1'
'-y+5/4, x+3/4, z+3/4'
'y+5/4, -x+5/4, z+5/4'
'-x, -y, -z'
'x-1/2, y, -z-1/2'
'y-3/4, -x-1/4, -z-1/4'
'-y-3/4, x-3/4, -z-3/4'
'-x+1/2, -y+1/2, -z+1/2'
'x, y+1/2, -z'
'y-1/4, -x+1/4, -z+1/4'
'-y-1/4, x-1/4, -z-1/4'

loop_
_atom_site_type_symbol
_atom_site_label
_atom_site_fract_x
_atom_site_fract_y
_atom_site_fract_z
_atom_site_U_iso_or_equiv
_atom_site_adp_type
_atom_site_calc_flag
_atom_site_refinement_flags
_atom_site_occupancy
_atom_site_disorder_assembly
_atom_site_disorder_group
C C1 0.5000 0.2500 0.10156(7) 0.0325(4) Uani d S 1 . .
C C2 0.38264(14) 0.30632(13) 0.13004(6) 0.0376(4) Uani d . 1 . .
C C3 0.38515(18) 0.30545(16) 0.18861(6) 0.0499(4) Uani d . 1 . .
H H3 0.3086 0.3426 0.2086 0.060 Uiso calc R 1 . .
C C4 0.5000 0.2500 0.21748(9) 0.0570(6) Uani d S 1 . .
H H4 0.5000 0.2500 0.2567 0.068 Uiso calc SR 1 . .
C C5 0.58183(14) 0.34178(15) 0.00845(6) 0.0401(4) Uani d . 1 . .
C C6 0.56001(18) 0.30343(18) -0.05269(6) 0.0504(4) Uani d . 1 . .
H H6A 0.6457 0.2621 -0.0685 0.060 Uiso calc R 1 . .
H H6B 0.5346 0.3868 -0.0746 0.060 Uiso calc R 1 . .
C C7 0.25630(16) 0.36549(17) 0.09927(6) 0.0495(4) Uani d . 1 . .
H H7A 0.1918 0.2897 0.0902 0.059 Uiso calc R 1 . .
H H7B 0.2873 0.4108 0.0651 0.059 Uiso calc R 1 . .
H H7C 0.2090 0.4338 0.1228 0.059 Uiso calc R 1 . .
N N1 0.5000 0.2500 0.04113(6) 0.0335(4) Uani d S 1 . .
O O1 0.65642(13) 0.43332(13) 0.02778(5) 0.0606(4) Uani d . 1 . .

loop_
_atom_site_aniso_label
_atom_site_aniso_U_11
_atom_site_aniso_U_22
_atom_site_aniso_U_33
_atom_site_aniso_U_12
_atom_site_aniso_U_13
_atom_site_aniso_U_23
C1 0.0383(9) 0.0299(8) 0.0292(9) -0.0041(6) 0.000 0.000
C2 0.0424(7) 0.0318(7) 0.0384(8) -0.0004(5) 0.0050(5) 0.0021(5)
C3 0.0661(10) 0.0451(8) 0.0384(8) 0.0064(7) 0.0143(7) -0.0008(6)
C4 0.0886(17) 0.0525(12) 0.0299(10) 0.0066(11) 0.000 0.000
C5 0.0418(7) 0.0430(7) 0.0355(7) -0.0079(5) 0.0002(5) 0.0049(5)
C6 0.0596(9) 0.0590(9) 0.0324(8) -0.0113(7) 0.0035(6) 0.0031(6)
C7 0.0411(8) 0.0509(8) 0.0564(9) 0.0065(6) 0.0056(6) 0.0070(7)
N1 0.0345(8) 0.0372(8) 0.0290(8) -0.0047(6) 0.000 0.000
O1 0.0700(8) 0.0646(8) 0.0470(7) -0.0348(6) -0.0061(5) 0.0056(5)

loop_
_atom_type_symbol
_atom_type_description
_atom_type_scat_dispersion_real
_atom_type_scat_dispersion_imag
_atom_type_scat_source
C C 0.0033 0.0016 'International Tables Vol C Tables 4.2.6.8 and 6.1.1.4'
H H 0.0000 0.0000 'International Tables Vol C Tables 4.2.6.8 and 6.1.1.4'
N N 0.0061 0.0033 'International Tables Vol C Tables 4.2.6.8 and 6.1.1.4'
O O 0.0106 0.0060 'International Tables Vol C Tables 4.2.6.8 and 6.1.1.4'

loop_
_geom_angle_atom_site_label_1
_geom_angle_atom_site_label_2
_geom_angle_atom_site_label_3
_geom_angle_site_symmetry_1
_geom_angle_site_symmetry_3
_geom_angle
_geom_angle_publ_flag
C2 C1 C2 6_554 . 122.29(17) ?
C2 C1 N1 6_554 . 118.85(8) ?
C2 C1 N1 . . 118.85(8) ?
C3 C2 C1 . . 117.83(13) ?
C3 C2 C7 . . 120.07(12) ?
C1 C2 C7 . . 122.10(13) ?
C4 C3 C2 . . 120.71(14) ?
C4 C3 H3 . . 119.6 ?
C2 C3 H3 . . 119.6 ?
C3 C4 C3 . 6_554 120.63(19) ?
C3 C4 H4 . . 119.7 ?
C3 C4 H4 6_554 . 119.7 ?
O1 C5 N1 . . 123.75(13) ?
O1 C5 C6 . . 128.14(13) ?
N1 C5 C6 . . 108.11(12) ?
C5 C6 C6 . 6_554 105.13(8) ?
C5 C6 H6A . . 110.7 ?
C6 C6 H6A 6_554 . 110.7 ?
C5 C6 H6B . . 110.7 ?
C6 C6 H6B 6_554 . 110.7 ?
H6A C6 H6B . . 108.8 ?
C2 C7 H7A . . 109.5 ?
C2 C7 H7B . . 109.5 ?
H7A C7 H7B . . 109.5 ?
C2 C7 H7C . . 109.5 ?
H7A C7 H7C . . 109.5 ?
H7B C7 H7C . . 109.5 ?
C5 N1 C5 . 6_554 112.40(15) ?
C5 N1 C1 . . 123.80(8) ?
C5 N1 C1 6_554 . 123.80(8) ?

loop_
_geom_bond_atom_site_label_1
_geom_bond_atom_site_label_2
_geom_bond_site_symmetry_2
_geom_bond_distance
_geom_bond_publ_flag
C1 C2 6_554 1.3978(15) ?
C1 C2 . 1.3978(15) ?
C1 N1 . 1.431(2) ?
C2 C3 . 1.387(2) ?
C2 C7 . 1.5008(19) ?
C3 C4 . 1.3807(19) ?
C3 H3 . 0.9300 ?
C4 C3 6_554 1.3807(19) ?
C4 H4 . 0.9300 ?
C5 O1 . 1.2012(17) ?
C5 N1 . 1.3916(15) ?
C5 C6 . 1.5064(19) ?
C6 C6 6_554 1.511(3) ?
C6 H6A . 0.9700 ?
C6 H6B . 0.9700 ?
C7 H7A . 0.9600 ?
C7 H7B . 0.9600 ?
C7 H7C . 0.9600 ?
N1 C5 6_554 1.3916(15) ?

loop_
_geom_torsion_atom_site_label_1
_geom_torsion_atom_site_label_2
_geom_torsion_atom_site_label_3
_geom_torsion_atom_site_label_4
_geom_torsion_site_symmetry_1
_geom_torsion_site_symmetry_2
_geom_torsion_site_symmetry_3
_geom_torsion_site_symmetry_4
_geom_torsion
_geom_torsion_publ_flag
C2 C1 C2 C3 6_554 . . . 0.13(9) ?
N1 C1 C2 C3 . . . . -179.87(9) ?
C2 C1 C2 C7 6_554 . . . -179.44(14) ?
N1 C1 C2 C7 . . . . 0.56(14) ?
C1 C2 C3 C4 . . . . -0.27(19) ?
C7 C2 C3 C4 . . . . 179.31(11) ?
C2 C3 C4 C3 . . . 6_554 0.14(10) ?
O1 C5 C6 C6 . . . 6_554 -171.85(18) ?
N1 C5 C6 C6 . . . 6_554 8.8(2) ?
O1 C5 N1 C5 . . . 6_554 177.17(18) ?
C6 C5 N1 C5 . . . 6_554 -3.48(8) ?
O1 C5 N1 C1 . . . . -2.83(18) ?
C6 C5 N1 C1 . . . . 176.52(8) ?
C2 C1 N1 C5 6_554 . . . -73.92(9) ?
C2 C1 N1 C5 . . . . 106.08(9) ?
C2 C1 N1 C5 6_554 . . 6_554 106.08(9) ?
C2 C1 N1 C5 . . . 6_554 -73.92(9) ?
